data_1544497
loop_
_publ_author_name
'Sugiura, K.'
'Iwata, T.'
'Sunada, N.'
'Hashimoto, S.'
'Nakano, H.'
'Fukuda, K.'

_publ_section_title
;
 Syntheses and crystal structures of Ge-bearing layered carbides Zr2Al4C5
 and Zr3Al4C6
;
_journal_name_full 'Journal of the Ceramic Society of Japan'
_journal_page_first 22
_journal_page_last 26
_journal_volume 117
_journal_year 2009
_chemical_formula_sum 'C5 Al3.93 Ge0.07 Zr2'
_chemical_name_common (ZrC)2Al3[Al0.93Ge0.07]C3
_space_group_crystal_system trigonal
_space_group_IT_number 160
_space_group_name_Hall 'R 3 -2"'
_space_group_name_H-M_alt 'R 3 m :H'
_cell_angle_alpha 90
_cell_angle_beta 90
_cell_angle_gamma 120
_cell_formula_units_Z 3
_cell_length_a 3.32256(2)
_cell_length_b 3.32256(2)
_cell_length_c 40.9434(2)
_cell_volume 391.435(4)
_cod_data_source_file Zr2Al4C5.cif
_cod_data_source_block Zr2Al3.93Ge0.07C5
_cod_depositor_comments
;
 Updating space group information.

 Antanas Vaitkus,
 2018-07-04
;
_cod_original_formula_sum 'Zr2 Al3.93 Ge0.07 C5'
_cod_database_code 1544497

loop_
_space_group_symop_id
_space_group_symop_operation_xyz
1 'x, y, z'
2 '-y, x-y, z'
3 '-x+y, -x, z'
4 '-y, -x, z'
5 '-x+y, y, z'
6 'x, x-y, z'
7 'x+2/3, y+1/3, z+1/3'
8 '-y+2/3, x-y+1/3, z+1/3'
9 '-x+y+2/3, -x+1/3, z+1/3'
10 '-y+2/3, -x+1/3, z+1/3'
11 '-x+y+2/3, y+1/3, z+1/3'
12 'x+2/3, x-y+1/3, z+1/3'
13 'x+1/3, y+2/3, z+2/3'
14 '-y+1/3, x-y+2/3, z+2/3'
15 '-x+y+1/3, -x+2/3, z+2/3'
16 '-y+1/3, -x+2/3, z+2/3'
17 '-x+y+1/3, y+2/3, z+2/3'
18 'x+1/3, x-y+2/3, z+2/3'

loop_
_atom_site_label
_atom_site_occupancy
_atom_site_fract_x
_atom_site_fract_y
_atom_site_fract_z
_atom_site_adp_type
_atom_site_B_iso_or_equiv
_atom_site_type_symbol
Zr1 1.0 0.000000 0.000000 0.6341(2) Biso 0.550000 Zr
Zr2 1.0 0.000000 0.000000 0.9028(2) Biso 0.520000 Zr
Al1 1.0 0.000000 0.000000 0.0747(2) Biso 1.140000 Al
Al2 1.0 0.000000 0.000000 0.3560(2) Biso 1.140000 Al
Al3 1.0 0.000000 0.000000 0.4550(2) Biso 1.140000 Al
T 0.9300 0.000000 0.000000 0.1800(2) Biso 0.760000 Al
T 0.0700 0.000000 0.000000 0.1800(2) Biso 0.760000 Ge
C1 1.0 0.000000 0.000000 0.000000 Biso 0.500000 C
C2 1.0 0.000000 0.000000 0.1321(4) Biso 0.500000 C
C3 1.0 0.000000 0.000000 0.2687(7) Biso 0.500000 C
C4 1.0 0.000000 0.000000 0.4036(5) Biso 0.500000 C
C5 1.0 0.000000 0.000000 0.5316(2) Biso 0.500000 C
